data_7053786
loop_
_publ_author_name
'Kulikov, Oleg V.'
'Rath, Nigam P.'
'Zhou, Dan'
'Carasel, I. Alexandru'
'Gokel, George W.'

_publ_section_title
;
 Guest molecule entrapment by both capsule and hydrocarbon sidechains in
 self-assembled pyrogallol[4]arenes
;
_journal_issue 7
_journal_name_full 'New Journal of Chemistry'
_journal_page_first 1563
_journal_paper_doi 10.1039/b823160e
_journal_volume 33
_journal_year 2009
_chemical_formula_sum 'C71 H110 O15'
_chemical_formula_weight 1203.59
_chemical_name_systematic
;
?
;
_space_group_IT_number 148
_symmetry_cell_setting rhombohedral
_symmetry_space_group_name_Hall '-R 3'
_symmetry_space_group_name_H-M 'R -3 :H'
_atom_sites_solution_hydrogens geom
_atom_sites_solution_primary direct
_atom_sites_solution_secondary difmap
_audit_creation_method SHELXL-97
_cell_angle_alpha 90.00
_cell_angle_beta 90.00
_cell_angle_gamma 120.00
_cell_formula_units_Z 18
_cell_length_a 37.052(2)
_cell_length_b 37.052(2)
_cell_length_c 25.8772(19)
_cell_measurement_reflns_used 7468
_cell_measurement_temperature 100(2)
_cell_measurement_theta_max 19.84
_cell_measurement_theta_min 2.60
_cell_volume 30766(3)
_computing_cell_refinement 'Bruker-Apex II (Bruker, 2006)'
_computing_data_collection 'Bruker-Apex II (Bruker, 2006)'
_computing_data_reduction 'Bruker-SAINT (Bruker, 2006)'
_computing_molecular_graphics 'Bruker-SHELXTL (Sheldrick, G.M., 2008)'
_computing_publication_material 'Bruker-SHELXTL (Sheldrick, G.M., 2008)'
_computing_structure_refinement 'Bruker-SHELXTL (Sheldrick, G.M., 2008)'
_computing_structure_solution 'Bruker-SHELXTL (Sheldrick, G.M., 2008)'
_diffrn_ambient_temperature 100(2)
_diffrn_measured_fraction_theta_full 1.000
_diffrn_measured_fraction_theta_max 1.000
_diffrn_measurement_device_type 'Bruker APEX-II CCD'
_diffrn_measurement_method '\f and \w scans'
_diffrn_radiation_monochromator graphite
_diffrn_radiation_source 'fine-focus sealed tube'
_diffrn_radiation_type MoK\a
_diffrn_radiation_wavelength 0.71073
_diffrn_reflns_av_R_equivalents 0.1651
_diffrn_reflns_av_sigmaI/netI 0.1185
_diffrn_reflns_limit_h_max 44
_diffrn_reflns_limit_h_min -44
_diffrn_reflns_limit_k_max 43
_diffrn_reflns_limit_k_min -44
_diffrn_reflns_limit_l_max 30
_diffrn_reflns_limit_l_min -30
_diffrn_reflns_number 138722
_diffrn_reflns_theta_full 25.00
_diffrn_reflns_theta_max 25.00
_diffrn_reflns_theta_min 1.01
_exptl_absorpt_coefficient_mu 0.080
_exptl_absorpt_correction_T_max 0.9904
_exptl_absorpt_correction_T_min 0.9779
_exptl_absorpt_correction_type multi-scan
_exptl_absorpt_process_details 'sadabs v2008/1'
_exptl_crystal_colour colourless
_exptl_crystal_density_diffrn 1.169
_exptl_crystal_density_meas ?
_exptl_crystal_density_method 'not measured'
_exptl_crystal_description rectangular
_exptl_crystal_F_000 11808
_exptl_crystal_size_max 0.28
_exptl_crystal_size_mid 0.22
_exptl_crystal_size_min 0.12
_refine_diff_density_max 1.126
_refine_diff_density_min -1.078
_refine_diff_density_rms 0.157
_refine_ls_extinction_method none
_refine_ls_goodness_of_fit_ref 1.335
_refine_ls_hydrogen_treatment noref
_refine_ls_matrix_type full
_refine_ls_number_parameters 653
_refine_ls_number_reflns 12047
_refine_ls_number_restraints 2
_refine_ls_restrained_S_all 1.716
_refine_ls_R_factor_all 0.2448
_refine_ls_R_factor_gt 0.1301
_refine_ls_shift/su_max 0.016
_refine_ls_shift/su_mean 0.001
_refine_ls_structure_factor_coef Fsqd
_refine_ls_weighting_details 'calc w=1/[\s^2^(Fo^2^)+(0.2000P)^2^+0.0000P] where P=(Fo^2^+2Fc^2^)/3'
_refine_ls_weighting_scheme calc
_refine_ls_wR_factor_gt 0.3501
_refine_ls_wR_factor_ref 0.4327
_reflns_number_gt 5534
_reflns_number_total 12047
_reflns_threshold_expression >2sigma(I)
_cod_data_source_file B823160Esup1.cif
_cod_data_source_block g9708
_cod_depositor_comments
;
The following automatic conversions were performed:

'_symmetry_cell_setting' value 'Rhombohedral' changed to
'rhombohedral' according to
/home/saulius/struct/CIF-dictionaries/cif_core.dic dictionary named
'cif_core.dic' version 2.4.2 from 2011-04-26.

Automatic conversion script
Id: cif_fix_values 1891 2012-01-12 08:04:46Z andrius 

The following automatic conversions were performed:

'_exptl_crystal_density_meas' value 'none' was changed to '?' - the
value is perceived as not measured.

Automatic conversion script
Id: cif_fix_values 3008 2015-01-20 13:52:24Z robertas 
;
_cod_original_cell_volume 30767(4)
_cod_original_sg_symbol_H-M R-3
_cod_database_code 7053786

loop_
_symmetry_equiv_pos_as_xyz
'x, y, z'
'-y, x-y, z'
'-x+y, -x, z'
'x+2/3, y+1/3, z+1/3'
'-y+2/3, x-y+1/3, z+1/3'
'-x+y+2/3, -x+1/3, z+1/3'
'x+1/3, y+2/3, z+2/3'
'-y+1/3, x-y+2/3, z+2/3'
'-x+y+1/3, -x+2/3, z+2/3'
'-x, -y, -z'
'y, -x+y, -z'
'x-y, x, -z'
'-x+2/3, -y+1/3, -z+1/3'
'y+2/3, -x+y+1/3, -z+1/3'
'x-y+2/3, x+1/3, -z+1/3'
'-x+1/3, -y+2/3, -z+2/3'
'y+1/3, -x+y+2/3, -z+2/3'
'x-y+1/3, x+2/3, -z+2/3'

loop_
_atom_site_label
_atom_site_type_symbol
_atom_site_fract_x
_atom_site_fract_y
_atom_site_fract_z
_atom_site_U_iso_or_equiv
_atom_site_adp_type
_atom_site_occupancy
_atom_site_symmetry_multiplicity
_atom_site_calc_flag
_atom_site_refinement_flags
_atom_site_disorder_assembly
_atom_site_disorder_group
O1 O 0.7175(2) 0.1512(2) -0.1534(3) 0.0570(19) Uani 1 1 d . . .
H1 H 0.7345 0.1430 -0.1476 0.085 Uiso 1 1 calc R . .
O2 O 0.6452(3) 0.1321(2) -0.1993(2) 0.077(3) Uani 1 1 d . . .
H2 H 0.6504 0.1570 -0.1984 0.116 Uiso 1 1 calc R . .
O3 O 0.5710(2) 0.0851(2) -0.1508(2) 0.0510(18) Uani 1 1 d . . .
H3 H 0.5755 0.0870 -0.1828 0.077 Uiso 1 1 calc R . .
O4 O 0.5111(2) 0.08134(19) -0.0904(2) 0.0507(19) Uani 1 1 d . . .
H4 H 0.5046 0.0983 -0.1029 0.076 Uiso 1 1 calc R . .
O5 O 0.49226(19) 0.1335(2) -0.0388(3) 0.059(2) Uani 1 1 d . . .
H5 H 0.4685 0.1131 -0.0445 0.088 Uiso 1 1 calc R . .
O6 O 0.51905(19) 0.15811(18) 0.0589(3) 0.0480(18) Uani 1 1 d . . .
H6 H 0.5384 0.1749 0.0781 0.072 Uiso 1 1 calc R . .
O7 O 0.5852(2) 0.2185(2) 0.1084(3) 0.0514(18) Uani 1 1 d . . .
H7 H 0.5769 0.2188 0.1385 0.077 Uiso 1 1 calc R . .
O8 O 0.6621(3) 0.2873(2) 0.1073(4) 0.082(3) Uani 1 1 d . . .
H8 H 0.6588 0.2928 0.0767 0.123 Uiso 1 1 calc R . .
O9 O 0.7324(2) 0.28238(17) 0.1104(3) 0.0526(19) Uani 1 1 d . . .
H9 H 0.7428 0.2869 0.0806 0.079 Uiso 1 1 calc R . .
O10 O 0.79159(19) 0.27706(17) 0.0563(3) 0.0502(18) Uani 1 1 d . . .
H10 H 0.7774 0.2756 0.0823 0.075 Uiso 1 1 calc R . .
O11 O 0.81444(19) 0.2751(2) -0.0421(3) 0.063(2) Uani 1 1 d . . .
H11 H 0.8120 0.2720 -0.0743 0.094 Uiso 1 1 calc R . .
O12 O 0.78216(18) 0.2015(2) -0.0949(2) 0.0525(19) Uani 1 1 d . . .
H12 H 0.8079 0.2180 -0.0971 0.079 Uiso 1 1 calc R . .
C1 C 0.6822(2) 0.1124(2) -0.0766(3) 0.0244(19) Uani 1 1 d . . .
C2 C 0.6815(3) 0.1271(3) -0.1263(3) 0.033(2) Uani 1 1 d . . .
C3 C 0.6447(3) 0.1183(3) -0.1496(3) 0.039(2) Uani 1 1 d . . .
C4 C 0.6069(3) 0.0937(3) -0.1247(3) 0.034(2) Uani 1 1 d . . .
C5 C 0.6059(2) 0.0786(2) -0.0759(3) 0.0203(17) Uani 1 1 d . . .
C6 C 0.6435(2) 0.0885(2) -0.0527(3) 0.0186(17) Uani 1 1 d . . .
H6A H 0.6429 0.0785 -0.0188 0.022 Uiso 1 1 calc R . .
C7 C 0.5637(2) 0.0519(2) -0.0482(3) 0.0219(18) Uani 1 1 d . . .
H7A H 0.5421 0.0372 -0.0754 0.026 Uiso 1 1 calc R . .
C8 C 0.5518(2) 0.0800(2) -0.0183(3) 0.0214(18) Uani 1 1 d . . .
C9 C 0.5265(2) 0.0936(2) -0.0411(3) 0.028(2) Uani 1 1 d . . .
C10 C 0.5165(2) 0.1200(3) -0.0147(4) 0.033(2) Uani 1 1 d . . .
C11 C 0.5309(2) 0.1326(2) 0.0345(3) 0.030(2) Uani 1 1 d . . .
C12 C 0.5562(2) 0.1200(2) 0.0594(3) 0.0201(18) Uani 1 1 d . . .
C13 C 0.5660(2) 0.0940(2) 0.0310(3) 0.0190(17) Uani 1 1 d . . .
H13A H 0.5836 0.0853 0.0468 0.023 Uiso 1 1 calc R . .
C14 C 0.5723(2) 0.1345(2) 0.1134(3) 0.0224(18) Uani 1 1 d . . .
H14A H 0.5529 0.1425 0.1299 0.027 Uiso 1 1 calc R . .
C15 C 0.6157(2) 0.1741(2) 0.1128(3) 0.0206(17) Uani 1 1 d . . .
C16 C 0.6197(3) 0.2135(2) 0.1103(3) 0.033(2) Uani 1 1 d . . .
C17 C 0.6589(3) 0.2492(2) 0.1090(4) 0.041(2) Uani 1 1 d . . .
C18 C 0.6941(3) 0.2456(2) 0.1101(3) 0.033(2) Uani 1 1 d . . .
C19 C 0.6918(2) 0.2072(2) 0.1120(3) 0.0222(18) Uani 1 1 d . . .
C20 C 0.6521(2) 0.1721(2) 0.1125(3) 0.0213(17) Uani 1 1 d . . .
H20A H 0.6498 0.1454 0.1127 0.026 Uiso 1 1 calc R . .
C21 C 0.7308(2) 0.2035(2) 0.1121(3) 0.0251(19) Uani 1 1 d . . .
H21A H 0.7533 0.2296 0.1284 0.030 Uiso 1 1 calc R . .
C22 C 0.7449(2) 0.2029(2) 0.0566(3) 0.0218(18) Uani 1 1 d . . .
C23 C 0.7737(2) 0.2397(2) 0.0322(3) 0.031(2) Uani 1 1 d . . .
C24 C 0.7856(2) 0.2386(2) -0.0182(4) 0.035(2) Uani 1 1 d . . .
C25 C 0.7692(2) 0.2012(3) -0.0447(3) 0.033(2) Uani 1 1 d . . .
C26 C 0.7402(2) 0.1642(2) -0.0218(3) 0.0256(19) Uani 1 1 d . . .
C27 C 0.7284(2) 0.1658(2) 0.0284(3) 0.0219(18) Uani 1 1 d . . .
H27A H 0.7083 0.1407 0.0445 0.026 Uiso 1 1 calc R . .
C28 C 0.7225(2) 0.1232(2) -0.0506(3) 0.0263(19) Uani 1 1 d . . .
H28A H 0.7426 0.1284 -0.0794 0.032 Uiso 1 1 calc R . .
C29 C 0.56374(16) 0.01874(13) -0.0132(2) 0.0256(19) Uani 1 1 d G . .
H29A H 0.5370 0.0042 0.0058 0.031 Uiso 1 1 calc R . .
H29B H 0.5864 0.0324 0.0126 0.031 Uiso 1 1 calc R . .
C30 C 0.56986(14) -0.01368(13) -0.04422(16) 0.033(2) Uani 1 1 d G . .
H30A H 0.5429 -0.0348 -0.0593 0.039 Uiso 1 1 calc R . .
H30B H 0.5897 0.0004 -0.0729 0.039 Uiso 1 1 calc R . .
C31 C 0.58677(11) -0.03527(10) -0.00857(13) 0.030(2) Uani 1 1 d G . .
H31A H 0.5664 -0.0501 0.0194 0.036 Uiso 1 1 calc R . .
H31B H 0.6130 -0.0139 0.0076 0.036 Uiso 1 1 calc R . .
C32 C 0.59510(12) -0.06698(11) -0.03844(13) 0.034(2) Uani 1 1 d G . .
H32A H 0.5686 -0.0902 -0.0517 0.040 Uiso 1 1 calc R . .
H32B H 0.6138 -0.0530 -0.0682 0.040 Uiso 1 1 calc R . .
C33 C 0.61535(10) -0.08368(9) -0.00134(11) 0.033(2) Uani 1 1 d G . .
H33A H 0.5958 -0.0985 0.0274 0.040 Uiso 1 1 calc R . .
H33B H 0.6407 -0.0599 0.0136 0.040 Uiso 1 1 calc R . .
C34 C 0.62737(13) -0.11374(11) -0.02765(14) 0.034(2) Uani 1 1 d G . .
H34A H 0.6020 -0.1391 -0.0396 0.041 Uiso 1 1 calc R . .
H34B H 0.6453 -0.1000 -0.0580 0.041 Uiso 1 1 calc R . .
C35 C 0.65075(12) -0.12556(11) 0.01155(14) 0.037(2) Uani 1 1 d G . .
H35A H 0.6319 -0.1410 0.0406 0.045 Uiso 1 1 calc R . .
H35B H 0.6747 -0.0999 0.0256 0.045 Uiso 1 1 calc R . .
C36 C 0.66700(15) -0.15327(13) -0.01379(17) 0.041(2) Uani 1 1 d G . .
H36A H 0.6433 -0.1794 -0.0273 0.050 Uiso 1 1 calc R . .
H36B H 0.6859 -0.1382 -0.0429 0.050 Uiso 1 1 calc R . .
C37 C 0.69067(17) -0.16335(15) 0.0281(2) 0.050(3) Uani 1 1 d G . .
H37A H 0.6751 -0.1804 0.0564 0.060 Uiso 1 1 calc R . .
C38 C 0.73138(17) -0.14957(17) 0.0269(3) 0.076(4) Uani 1 1 d G . .
H38A H 0.7478 -0.1324 -0.0008 0.092 Uiso 1 1 calc R . .
H38B H 0.7440 -0.1569 0.0538 0.092 Uiso 1 1 calc R . .
C39 C 0.57264(8) 0.10067(14) 0.1485(2) 0.029(2) Uani 1 1 d G . .
H39A H 0.5940 0.0944 0.1354 0.035 Uiso 1 1 calc R . .
H39B H 0.5810 0.1122 0.1838 0.035 Uiso 1 1 calc R . .
C40 C 0.53100(9) 0.06010(12) 0.15169(18) 0.031(2) Uani 1 1 d G . .
H40A H 0.5239 0.0472 0.1169 0.038 Uiso 1 1 calc R . .
H40B H 0.5341 0.0406 0.1750 0.038 Uiso 1 1 calc R . .
C41 C 0.49509(8) 0.06532(10) 0.17106(16) 0.034(2) Uani 1 1 d G . .
H41A H 0.4889 0.0814 0.1455 0.040 Uiso 1 1 calc R . .
H41B H 0.5030 0.0810 0.2040 0.040 Uiso 1 1 calc R . .
C42 C 0.45600(8) 0.02215(9) 0.17940(15) 0.032(2) Uani 1 1 d G . .
H42A H 0.4608 0.0080 0.2088 0.039 Uiso 1 1 calc R . .
H42B H 0.4509 0.0048 0.1481 0.039 Uiso 1 1 calc R . .
C43 C 0.41715(8) 0.02634(9) 0.19060(12) 0.034(2) Uani 1 1 d G . .
H43A H 0.4144 0.0437 0.1636 0.041 Uiso 1 1 calc R . .
H43B H 0.4205 0.0403 0.2243 0.041 Uiso 1 1 calc R . .
C44 C 0.37724(8) -0.01727(9) 0.19154(15) 0.036(2) Uani 1 1 d G . .
H44A H 0.3737 -0.0309 0.1575 0.043 Uiso 1 1 calc R . .
H44B H 0.3803 -0.0348 0.2180 0.043 Uiso 1 1 calc R . .
C45 C 0.33869(8) -0.01395(10) 0.20364(12) 0.036(2) Uani 1 1 d G . .
H45A H 0.3416 -0.0016 0.2384 0.043 Uiso 1 1 calc R . .
H45B H 0.3362 0.0046 0.1781 0.043 Uiso 1 1 calc R . .
C46 C 0.29961(8) -0.05672(11) 0.2019(2) 0.035(2) Uani 1 1 d G . .
H46A H 0.3032 -0.0753 0.2264 0.042 Uiso 1 1 calc R . .
H46B H 0.2970 -0.0684 0.1668 0.042 Uiso 1 1 calc R . .
C47 C 0.25898(8) -0.05731(14) 0.21520(18) 0.038(2) Uani 1 1 d G . .
H47A H 0.2339 -0.0835 0.2143 0.046 Uiso 1 1 calc R . .
C48 C 0.25606(9) -0.02339(16) 0.2281(3) 0.043(2) Uani 1 1 d G . .
H48A H 0.2804 0.0033 0.2294 0.051 Uiso 1 1 calc R . .
H48B H 0.2297 -0.0263 0.2358 0.051 Uiso 1 1 calc R . .
C49 C 0.72718(19) 0.16761(18) 0.1439(3) 0.035(2) Uani 1 1 d G . .
H49A H 0.7093 0.1412 0.1253 0.042 Uiso 1 1 calc R . .
H49B H 0.7135 0.1665 0.1772 0.042 Uiso 1 1 calc R . .
C50 C 0.76979(16) 0.17162(15) 0.1545(3) 0.062(3) Uani 1 1 d G . .
H50A H 0.7856 0.1797 0.1217 0.075 Uiso 1 1 calc R . .
H50B H 0.7849 0.1951 0.1788 0.075 Uiso 1 1 calc R . .
C51 C 0.7719(2) 0.1347(2) 0.1761(2) 0.093(5) Uani 1 1 d G . .
H51A H 0.7960 0.1449 0.1999 0.111 Uiso 1 1 calc R . .
H51B H 0.7463 0.1170 0.1962 0.111 Uiso 1 1 calc R . .
C52 C 0.77627(14) 0.10932(14) 0.13512(18) 0.099(5) Uani 1 1 d G . .
H52A H 0.8015 0.1277 0.1146 0.119 Uiso 1 1 calc R . .
H52B H 0.7520 0.0993 0.1117 0.119 Uiso 1 1 calc R . .
C53 C 0.77957(17) 0.07091(16) 0.1531(2) 0.077(4) Uani 1 1 d G . .
H53A H 0.7983 0.0791 0.1835 0.092 Uiso 1 1 calc R . .
H53B H 0.7517 0.0487 0.1643 0.092 Uiso 1 1 calc R . .
C54 C 0.7945(2) 0.05492(18) 0.1152(2) 0.148(8) Uani 1 1 d G . .
H54A H 0.8172 0.0783 0.0960 0.177 Uiso 1 1 calc R . .
H54B H 0.7718 0.0383 0.0904 0.177 Uiso 1 1 calc R . .
C55 C 0.8116(2) 0.02611(19) 0.1387(3) 0.109(5) Uani 1 1 d G . .
H55A H 0.8345 0.0423 0.1633 0.131 Uiso 1 1 calc R . .
H55B H 0.7890 0.0021 0.1573 0.131 Uiso 1 1 calc R . .
C56 C 0.8272(3) 0.0109(3) 0.0940(3) 0.28(2) Uani 1 1 d G . .
H56A H 0.8444 0.0348 0.0711 0.337 Uiso 1 1 calc R . .
H56B H 0.8028 -0.0095 0.0737 0.337 Uiso 1 1 calc R . .
C57 C 0.8533(3) -0.0098(3) 0.1094(4) 0.291(19) Uani 1 1 d G . .
H57A H 0.8776 0.0063 0.1295 0.349 Uiso 1 1 calc R . .
C58 C 0.8426(4) -0.0552(3) 0.0943(4) 0.291(19) Uani 1 1 d G . .
H58A H 0.8186 -0.0723 0.0742 0.349 Uiso 1 1 calc R . .
H58B H 0.8603 -0.0655 0.1053 0.349 Uiso 1 1 calc R . .
C59 C 0.7222(2) 0.08801(17) -0.0177(3) 0.035(2) Uani 1 1 d G . .
H59A H 0.7491 0.0990 0.0005 0.042 Uiso 1 1 calc R . .
H59B H 0.6998 0.0783 0.0085 0.042 Uiso 1 1 calc R . .
C60 C 0.71496(17) 0.05104(17) -0.0523(2) 0.054(3) Uani 1 1 d G . .
H60A H 0.7299 0.0616 -0.0855 0.065 Uiso 1 1 calc R . .
H60B H 0.6849 0.0334 -0.0598 0.065 Uiso 1 1 calc R . .
C61 C 0.73104(15) 0.02462(14) -0.02438(19) 0.071(3) Uani 1 1 d G . .
H61A H 0.7604 0.0428 -0.0137 0.085 Uiso 1 1 calc R . .
H61B H 0.7142 0.0117 0.0070 0.085 Uiso 1 1 calc R . .
C62 C 0.72796(15) -0.00873(15) -0.0602(3) 0.083(4) Uani 1 1 d G . .
H62A H 0.7390 0.0037 -0.0945 0.100 Uiso 1 1 calc R . .
H62B H 0.6983 -0.0302 -0.0645 0.100 Uiso 1 1 calc R . .
C63 C 0.75174(17) -0.02912(13) -0.0405(3) 0.095(4) Uani 1 1 d G . .
H63A H 0.7407 -0.0567 -0.0572 0.114 Uiso 1 1 calc R . .
H63B H 0.7471 -0.0338 -0.0028 0.114 Uiso 1 1 calc R . .
C64 C 0.79972(16) -0.00262(16) -0.0510(2) 0.092(4) Uani 1 1 d G . .
H64A H 0.8046 0.0086 -0.0866 0.111 Uiso 1 1 calc R . .
H64B H 0.8125 0.0212 -0.0267 0.111 Uiso 1 1 calc R . .
C65 C 0.8196(2) -0.0290(2) -0.0443(3) 0.113(5) Uani 1 1 d G . .
H65A H 0.8047 -0.0545 -0.0657 0.136 Uiso 1 1 calc R . .
H65B H 0.8174 -0.0377 -0.0077 0.136 Uiso 1 1 calc R . .
C66 C 0.87094(19) -0.0020(2) -0.0620(4) 0.278(18) Uani 1 1 d G . .
H66A H 0.8723 0.0048 -0.0992 0.334 Uiso 1 1 calc R . .
H66B H 0.8844 0.0248 -0.0429 0.334 Uiso 1 1 calc R . .
C67 C 0.8968(2) -0.0232(3) -0.0534(5) 0.200 Uiso 1 1 d G . .
H67A H 0.8900 -0.0405 -0.0236 0.240 Uiso 1 1 calc R . .
C68 C 0.9229(3) -0.0207(3) -0.0783(5) 0.200 Uiso 1 1 d G . .
H68A H 0.9310 -0.0039 -0.1086 0.240 Uiso 1 1 calc R A 1
H68B H 0.9368 -0.0355 -0.0691 0.240 Uiso 1 1 calc R A 1
O1S O 0.7760(7) 0.4799(12) 0.7953(12) 0.33(3) Uiso 0.50 1 d PG B 1
O2S O 0.7128(5) 0.4667(5) 0.7708(7) 0.118(7) Uiso 0.50 1 d PG B 1
C1S C 0.7119(11) 0.4393(10) 0.6958(8) 0.186(18) Uiso 0.50 1 d PG B 1
H1SA H 0.7098 0.4409 0.6582 0.279 Uiso 0.50 1 calc PR B 1
H1SB H 0.6889 0.4127 0.7082 0.279 Uiso 0.50 1 calc PR B 1
H1SC H 0.7385 0.4412 0.7045 0.279 Uiso 0.50 1 calc PR B 1
C2S C 0.7095(6) 0.4745(6) 0.7208(7) 0.084(8) Uiso 0.50 1 d PG B 1
H2SA H 0.7327 0.5020 0.7098 0.101 Uiso 0.50 1 calc PR B 1
H2SB H 0.6826 0.4732 0.7135 0.101 Uiso 0.50 1 calc PR B 1
C3S C 0.7464(8) 0.4754(7) 0.8140(8) 0.20(2) Uiso 0.50 1 d PG B 1
C4S C 0.7376(11) 0.4678(10) 0.8522(7) 0.24(3) Uiso 0.50 1 d PG B 1
H4SA H 0.7622 0.4752 0.8734 0.357 Uiso 0.50 1 calc PR B 1
H4SB H 0.7181 0.4377 0.8550 0.357 Uiso 0.50 1 calc PR B 1
H4SC H 0.7240 0.4831 0.8643 0.357 Uiso 0.50 1 calc PR B 1
O4S O 0.5926(12) 0.3412(12) 0.6880(16) 0.231(16) Uiso 0.50 1 d P C 2
O5S O 0.979(3) -0.031(2) -0.060(2) 0.46(5) Uiso 0.50 1 d P . 2
O6S O 0.6300(19) 0.335(2) 0.720(2) 0.37(3) Uiso 0.50 1 d P D 1
C5S C 0.6583(11) 0.4469(6) 0.7154(10) 0.163(16) Uiso 0.50 1 d PGD E 2
H5SA H 0.6351 0.4519 0.7240 0.195 Uiso 0.50 1 calc PR E 2
H5SB H 0.6717 0.4474 0.7487 0.195 Uiso 0.50 1 calc PR E 2
C6S C 0.6394(14) 0.4054(5) 0.6980(18) 0.23(2) Uiso 0.50 1 d PGD E 2
H6SA H 0.6202 0.3868 0.7245 0.339 Uiso 0.50 1 calc PR E 2
H6SB H 0.6609 0.3980 0.6912 0.339 Uiso 0.50 1 calc PR E 2
H6SC H 0.6239 0.4025 0.6661 0.339 Uiso 0.50 1 calc PR E 2
O3S O 0.6805(4) 0.4739(4) 0.6949(5) 0.056(4) Uiso 0.50 1 d PGD E 2
H3S H 0.6764 0.4698 0.6630 0.085 Uiso 0.50 1 calc PR E 2

loop_
_atom_site_aniso_label
_atom_site_aniso_U_11
_atom_site_aniso_U_22
_atom_site_aniso_U_33
_atom_site_aniso_U_23
_atom_site_aniso_U_13
_atom_site_aniso_U_12
O1 0.059(5) 0.056(4) 0.046(4) 0.029(3) 0.030(4) 0.021(4)
O2 0.112(7) 0.066(5) 0.027(4) 0.026(4) -0.009(4) 0.025(5)
O3 0.064(4) 0.055(4) 0.036(4) -0.003(3) -0.031(3) 0.032(4)
O4 0.057(4) 0.044(4) 0.045(4) 0.007(3) -0.031(3) 0.021(3)
O5 0.037(4) 0.059(4) 0.092(6) 0.030(4) -0.012(4) 0.033(3)
O6 0.041(4) 0.031(4) 0.087(6) 0.005(3) 0.010(3) 0.029(3)
O7 0.060(4) 0.056(4) 0.069(5) 0.001(4) 0.006(4) 0.052(4)
O8 0.113(7) 0.027(4) 0.124(7) 0.002(4) -0.006(6) 0.048(4)
O9 0.049(4) 0.019(3) 0.064(5) 0.003(3) -0.003(4) -0.003(3)
O10 0.036(4) 0.015(3) 0.086(6) 0.002(3) -0.011(3) 0.003(3)
O11 0.031(4) 0.048(4) 0.082(5) 0.047(4) 0.012(4) 0.000(3)
O12 0.030(3) 0.083(5) 0.040(4) 0.032(4) 0.018(3) 0.024(4)
C1 0.038(5) 0.018(4) 0.023(5) 0.005(3) 0.008(4) 0.018(4)
C2 0.040(5) 0.028(5) 0.025(5) 0.008(4) 0.007(4) 0.012(4)
C3 0.053(6) 0.035(5) 0.019(5) 0.007(4) -0.005(5) 0.014(5)
C4 0.051(6) 0.030(5) 0.023(5) -0.005(4) -0.014(4) 0.022(5)
C5 0.033(5) 0.013(4) 0.017(4) -0.003(3) -0.004(4) 0.014(4)
C6 0.027(4) 0.015(4) 0.017(4) 0.002(3) 0.001(3) 0.013(3)
C7 0.023(4) 0.015(4) 0.024(5) -0.001(3) -0.010(3) 0.007(3)
C8 0.019(4) 0.011(4) 0.031(5) 0.007(3) -0.002(4) 0.004(3)
C9 0.019(4) 0.030(5) 0.029(5) 0.010(4) -0.005(4) 0.008(4)
C10 0.025(5) 0.032(5) 0.049(6) 0.014(4) -0.002(4) 0.020(4)
C11 0.029(5) 0.020(4) 0.047(6) 0.008(4) 0.004(4) 0.017(4)
C12 0.012(4) 0.013(4) 0.036(5) 0.009(3) 0.009(3) 0.007(3)
C13 0.015(4) 0.018(4) 0.025(5) 0.009(3) 0.000(3) 0.009(3)
C14 0.025(4) 0.025(4) 0.024(5) 0.009(4) 0.009(4) 0.017(4)
C15 0.024(4) 0.019(4) 0.020(4) 0.005(3) 0.008(3) 0.012(3)
C16 0.038(5) 0.028(5) 0.042(6) -0.003(4) 0.000(4) 0.024(4)
C17 0.046(6) 0.020(5) 0.064(7) -0.001(4) 0.002(5) 0.022(4)
C18 0.036(5) 0.014(4) 0.041(6) 0.001(4) -0.001(4) 0.007(4)
C19 0.026(4) 0.014(4) 0.023(5) -0.001(3) -0.003(3) 0.008(3)
C20 0.026(4) 0.022(4) 0.021(4) -0.002(3) -0.003(3) 0.016(4)
C21 0.023(4) 0.015(4) 0.033(5) 0.004(3) -0.007(4) 0.006(3)
C22 0.015(4) 0.022(4) 0.030(5) 0.012(4) -0.002(3) 0.010(3)
C23 0.025(5) 0.024(5) 0.041(6) 0.010(4) -0.002(4) 0.009(4)
C24 0.016(4) 0.020(5) 0.054(7) 0.019(4) 0.002(4) -0.003(4)
C25 0.023(4) 0.039(5) 0.034(5) 0.018(4) 0.004(4) 0.014(4)
C26 0.017(4) 0.032(5) 0.033(5) 0.015(4) 0.011(4) 0.016(4)
C27 0.012(4) 0.018(4) 0.034(5) 0.013(4) 0.002(3) 0.007(3)
C28 0.028(4) 0.025(4) 0.032(5) 0.009(4) 0.012(4) 0.018(4)
C29 0.028(4) 0.016(4) 0.033(5) 0.007(4) -0.005(4) 0.011(4)
C30 0.043(5) 0.015(4) 0.035(5) -0.003(4) -0.012(4) 0.010(4)
C31 0.034(5) 0.021(4) 0.037(5) 0.000(4) -0.008(4) 0.015(4)
C32 0.050(5) 0.018(4) 0.033(5) -0.001(4) -0.008(4) 0.018(4)
C33 0.051(6) 0.024(4) 0.029(5) -0.003(4) -0.005(4) 0.023(4)
C34 0.045(5) 0.026(5) 0.032(5) 0.005(4) -0.003(4) 0.018(4)
C35 0.046(6) 0.028(5) 0.040(6) -0.003(4) -0.008(4) 0.019(4)
C36 0.049(6) 0.028(5) 0.052(6) -0.007(4) -0.001(5) 0.023(5)
C37 0.061(7) 0.037(5) 0.065(7) -0.008(5) -0.005(6) 0.033(5)
C38 0.066(8) 0.079(9) 0.095(10) -0.029(7) -0.022(7) 0.045(7)
C39 0.026(4) 0.032(5) 0.033(5) 0.009(4) 0.007(4) 0.017(4)
C40 0.030(5) 0.032(5) 0.035(5) 0.013(4) 0.011(4) 0.018(4)
C41 0.028(5) 0.038(5) 0.039(5) 0.002(4) 0.006(4) 0.019(4)
C42 0.027(5) 0.038(5) 0.034(5) -0.001(4) 0.004(4) 0.018(4)
C43 0.023(4) 0.042(5) 0.033(5) -0.001(4) 0.004(4) 0.013(4)
C44 0.028(5) 0.036(5) 0.038(5) 0.004(4) 0.010(4) 0.012(4)
C45 0.026(5) 0.043(5) 0.038(5) 0.007(4) 0.009(4) 0.017(4)
C46 0.027(5) 0.042(5) 0.030(5) -0.004(4) 0.002(4) 0.013(4)
C47 0.019(4) 0.045(6) 0.038(6) 0.002(4) 0.003(4) 0.007(4)
C48 0.030(5) 0.047(6) 0.051(6) 0.006(5) -0.003(4) 0.019(5)
C49 0.037(5) 0.029(5) 0.035(5) 0.013(4) -0.003(4) 0.014(4)
C50 0.042(6) 0.083(8) 0.066(7) 0.039(6) 0.003(5) 0.034(6)
C51 0.111(11) 0.092(10) 0.104(11) 0.057(9) 0.036(9) 0.072(9)
C52 0.140(13) 0.037(7) 0.094(11) 0.023(7) 0.036(9) 0.025(8)
C53 0.049(7) 0.088(9) 0.078(9) 0.014(7) -0.007(6) 0.024(7)
C54 0.22(2) 0.089(12) 0.156(17) 0.031(11) 0.064(16) 0.098(14)
C55 0.073(10) 0.114(13) 0.127(14) -0.002(11) -0.016(9) 0.038(9)
C56 0.64(7) 0.28(3) 0.091(16) 0.040(18) 0.03(3) 0.36(4)
C57 0.159(15) 0.31(3) 0.182(18) 0.17(2) -0.003(12) -0.047(19)
C58 0.159(15) 0.31(3) 0.182(18) 0.17(2) -0.003(12) -0.047(19)
C59 0.040(5) 0.039(5) 0.037(5) 0.017(4) 0.008(4) 0.028(4)
C60 0.088(8) 0.046(6) 0.053(7) 0.005(5) 0.008(6) 0.052(6)
C61 0.085(9) 0.050(7) 0.080(9) 0.004(6) -0.006(7) 0.036(7)
C62 0.104(10) 0.063(8) 0.104(11) 0.002(7) 0.010(8) 0.058(8)
C63 0.082(10) 0.078(9) 0.134(13) 0.007(9) 0.004(9) 0.047(8)
C64 0.114(12) 0.080(10) 0.093(11) -0.012(8) -0.013(9) 0.056(9)
C65 0.135(14) 0.132(14) 0.115(13) -0.013(10) -0.022(10) 0.099(13)
C66 0.15(2) 0.38(4) 0.39(5) 0.04(4) -0.06(2) 0.19(3)

loop_
_atom_type_symbol
_atom_type_description
_atom_type_scat_dispersion_real
_atom_type_scat_dispersion_imag
_atom_type_scat_source
C C 0.0033 0.0016 'International Tables Vol C Tables 4.2.6.8 and 6.1.1.4'
H H 0.0000 0.0000 'International Tables Vol C Tables 4.2.6.8 and 6.1.1.4'
O O 0.0106 0.0060 'International Tables Vol C Tables 4.2.6.8 and 6.1.1.4'

loop_
_geom_angle_atom_site_label_1
_geom_angle_atom_site_label_2
_geom_angle_atom_site_label_3
_geom_angle
_geom_angle_site_symmetry_1
_geom_angle_site_symmetry_3
C2 O1 H1 109.5 . .
C3 O2 H2 109.5 . .
C4 O3 H3 109.5 . .
C9 O4 H4 109.5 . .
C10 O5 H5 109.5 . .
C11 O6 H6 109.5 . .
C16 O7 H7 109.5 . .
C17 O8 H8 109.5 . .
C18 O9 H9 109.5 . .
C23 O10 H10 109.5 . .
C24 O11 H11 109.5 . .
C25 O12 H12 109.5 . .
C6 C1 C2 116.1(7) . .
C6 C1 C28 122.7(7) . .
C2 C1 C28 121.2(7) . .
C3 C2 O1 117.2(8) . .
C3 C2 C1 121.3(8) . .
O1 C2 C1 121.5(8) . .
C2 C3 O2 119.6(9) . .
C2 C3 C4 120.5(8) . .
O2 C3 C4 119.8(9) . .
C5 C4 O3 122.0(8) . .
C5 C4 C3 120.4(8) . .
O3 C4 C3 117.6(8) . .
C4 C5 C6 118.1(7) . .
C4 C5 C7 120.0(7) . .
C6 C5 C7 121.9(7) . .
C5 C6 C1 123.5(7) . .
C5 C6 H6A 118.2 . .
C1 C6 H6A 118.2 . .
C8 C7 C29 111.5(6) . .
C8 C7 C5 110.1(6) . .
C29 C7 C5 112.5(6) . .
C8 C7 H7A 107.5 . .
C29 C7 H7A 107.5 . .
C5 C7 H7A 107.5 . .
C13 C8 C9 116.9(7) . .
C13 C8 C7 122.6(6) . .
C9 C8 C7 120.5(7) . .
O4 C9 C10 118.6(7) . .
O4 C9 C8 120.8(8) . .
C10 C9 C8 120.7(7) . .
C11 C10 O5 120.6(8) . .
C11 C10 C9 120.4(7) . .
O5 C10 C9 119.0(8) . .
C10 C11 O6 117.3(7) . .
C10 C11 C12 121.7(7) . .
O6 C11 C12 121.0(8) . .
C13 C12 C11 115.9(7) . .
C13 C12 C14 122.9(6) . .
C11 C12 C14 121.2(7) . .
C8 C13 C12 124.5(7) . .
C8 C13 H13A 117.8 . .
C12 C13 H13A 117.8 . .
C12 C14 C15 111.6(6) . .
C12 C14 C39 114.4(6) . .
C15 C14 C39 110.4(5) . .
C12 C14 H14A 106.7 . .
C15 C14 H14A 106.7 . .
C39 C14 H14A 106.7 . .
C20 C15 C16 117.4(7) . .
C20 C15 C14 121.9(6) . .
C16 C15 C14 120.7(7) . .
O7 C16 C15 121.4(7) . .
O7 C16 C17 117.9(7) . .
C15 C16 C17 120.7(7) . .
O8 C17 C18 120.6(8) . .
O8 C17 C16 119.7(8) . .
C18 C17 C16 119.7(7) . .
C17 C18 C19 121.9(7) . .
C17 C18 O9 116.9(7) . .
C19 C18 O9 121.2(8) . .
C18 C19 C20 117.0(7) . .
C18 C19 C21 121.4(7) . .
C20 C19 C21 121.7(6) . .
C15 C20 C19 123.4(7) . .
C15 C20 H20A 118.3 . .
C19 C20 H20A 118.3 . .
C19 C21 C49 114.1(6) . .
C19 C21 C22 110.3(6) . .
C49 C21 C22 112.2(6) . .
C19 C21 H21A 106.6 . .
C49 C21 H21A 106.6 . .
C22 C21 H21A 106.6 . .
C23 C22 C27 118.0(7) . .
C23 C22 C21 120.7(7) . .
C27 C22 C21 121.3(6) . .
O10 C23 C24 117.7(7) . .
O10 C23 C22 122.5(8) . .
C24 C23 C22 119.9(8) . .
O11 C24 C23 119.7(8) . .
O11 C24 C25 119.7(9) . .
C23 C24 C25 120.6(7) . .
O12 C25 C26 120.4(8) . .
O12 C25 C24 118.6(7) . .
C26 C25 C24 121.0(8) . .
C27 C26 C25 117.8(8) . .
C27 C26 C28 121.2(7) . .
C25 C26 C28 121.0(7) . .
C26 C27 C22 122.7(7) . .
C26 C27 H27A 118.6 . .
C22 C27 H27A 118.6 . .
C1 C28 C26 111.2(6) . .
C1 C28 C59 115.8(6) . .
C26 C28 C59 112.9(6) . .
C1 C28 H28A 105.3 . .
C26 C28 H28A 105.3 . .
C59 C28 H28A 105.3 . .
C7 C29 C30 112.1(4) . .
C7 C29 H29A 109.2 . .
C30 C29 H29A 109.2 . .
C7 C29 H29B 109.2 . .
C30 C29 H29B 109.2 . .
H29A C29 H29B 107.9 . .
C31 C30 C29 110.2 . .
C31 C30 H30A 109.6 . .
C29 C30 H30A 109.6 . .
C31 C30 H30B 109.6 . .
C29 C30 H30B 109.6 . .
H30A C30 H30B 108.1 . .
C30 C31 C32 112.2 . .
C30 C31 H31A 109.2 . .
C32 C31 H31A 109.2 . .
C30 C31 H31B 109.2 . .
C32 C31 H31B 109.2 . .
H31A C31 H31B 107.9 . .
C33 C32 C31 108.4 . .
C33 C32 H32A 110.0 . .
C31 C32 H32A 110.0 . .
C33 C32 H32B 110.0 . .
C31 C32 H32B 110.0 . .
H32A C32 H32B 108.4 . .
C32 C33 C34 113.0 . .
C32 C33 H33A 109.0 . .
C34 C33 H33A 109.0 . .
C32 C33 H33B 109.0 . .
C34 C33 H33B 109.0 . .
H33A C33 H33B 107.8 . .
C35 C34 C33 108.7 . .
C35 C34 H34A 109.9 . .
C33 C34 H34A 109.9 . .
C35 C34 H34B 109.9 . .
C33 C34 H34B 109.9 . .
H34A C34 H34B 108.3 . .
C34 C35 C36 111.5 . .
C34 C35 H35A 109.3 . .
C36 C35 H35A 109.3 . .
C34 C35 H35B 109.3 . .
C36 C35 H35B 109.3 . .
H35A C35 H35B 108.0 . .
C37 C36 C35 108.2 . .
C37 C36 H36A 110.0 . .
C35 C36 H36A 110.0 . .
C37 C36 H36B 110.0 . .
C35 C36 H36B 110.0 . .
H36A C36 H36B 108.4 . .
C38 C37 C36 124.1 . .
C38 C37 H37A 118.0 . .
C36 C37 H37A 118.0 . .
C37 C38 H38A 120.0 . .
C37 C38 H38B 120.0 . .
H38A C38 H38B 120.0 . .
C40 C39 C14 114.5(3) . .
C40 C39 H39A 108.6 . .
C14 C39 H39A 108.6 . .
C40 C39 H39B 108.6 . .
C14 C39 H39B 108.6 . .
H39A C39 H39B 107.6 . .
C41 C40 C39 114.2 . .
C41 C40 H40A 108.7 . .
C39 C40 H40A 108.7 . .
C41 C40 H40B 108.7 . .
C39 C40 H40B 108.7 . .
H40A C40 H40B 107.6 . .
C40 C41 C42 109.9 . .
C40 C41 H41A 109.7 . .
C42 C41 H41A 109.7 . .
C40 C41 H41B 109.7 . .
C42 C41 H41B 109.7 . .
H41A C41 H41B 108.2 . .
C41 C42 C43 111.1 . .
C41 C42 H42A 109.4 . .
C43 C42 H42A 109.4 . .
C41 C42 H42B 109.4 . .
C43 C42 H42B 109.4 . .
H42A C42 H42B 108.0 . .
C42 C43 C44 110.4 . .
C42 C43 H43A 109.6 . .
C44 C43 H43A 109.6 . .
C42 C43 H43B 109.6 . .
C44 C43 H43B 109.6 . .
H43A C43 H43B 108.1 . .
C45 C44 C43 111.2 . .
C45 C44 H44A 109.4 . .
C43 C44 H44A 109.4 . .
C45 C44 H44B 109.4 . .
C43 C44 H44B 109.4 . .
H44A C44 H44B 108.0 . .
C46 C45 C44 110.6 . .
C46 C45 H45A 109.5 . .
C44 C45 H45A 109.5 . .
C46 C45 H45B 109.5 . .
C44 C45 H45B 109.5 . .
H45A C45 H45B 108.1 . .
C45 C46 C47 115.1 . .
C45 C46 H46A 108.5 . .
C47 C46 H46A 108.5 . .
C45 C46 H46B 108.5 . .
C47 C46 H46B 108.5 . .
H46A C46 H46B 107.5 . .
C48 C47 C46 125.1 . .
C48 C47 H47A 117.5 . .
C46 C47 H47A 117.5 . .
C47 C48 H48A 120.0 . .
C47 C48 H48B 120.0 . .
H48A C48 H48B 120.0 . .
C21 C49 C50 112.2(5) . .
C21 C49 H49A 109.2 . .
C50 C49 H49A 109.2 . .
C21 C49 H49B 109.2 . .
C50 C49 H49B 109.2 . .
H49A C49 H49B 107.9 . .
C51 C50 C49 119.6 . .
C51 C50 H50A 107.4 . .
C49 C50 H50A 107.4 . .
C51 C50 H50B 107.4 . .
C49 C50 H50B 107.4 . .
H50A C50 H50B 107.0 . .
C52 C51 C50 112.5 . .
C52 C51 H51A 109.1 . .
C50 C51 H51A 109.1 . .
C52 C51 H51B 109.1 . .
C50 C51 H51B 109.1 . .
H51A C51 H51B 107.8 . .
C51 C52 C53 116.8 . .
C51 C52 H52A 108.1 . .
C53 C52 H52A 108.1 . .
C51 C52 H52B 108.1 . .
C53 C52 H52B 108.1 . .
H52A C52 H52B 107.3 . .
C54 C53 C52 114.0 . .
C54 C53 H53A 108.8 . .
C52 C53 H53A 108.8 . .
C54 C53 H53B 108.8 . .
C52 C53 H53B 108.8 . .
H53A C53 H53B 107.7 . .
C53 C54 C55 112.8 . .
C53 C54 H54A 109.0 . .
C55 C54 H54A 109.0 . .
C53 C54 H54B 109.0 . .
C55 C54 H54B 109.0 . .
H54A C54 H54B 107.8 . .
C56 C55 C54 108.0 . .
C56 C55 H55A 110.1 . .
C54 C55 H55A 110.1 . .
C56 C55 H55B 110.1 . .
C54 C55 H55B 110.1 . .
H55A C55 H55B 108.4 . .
C55 C56 C57 115.7 . .
C55 C56 H56A 108.4 . .
C57 C56 H56A 108.4 . .
C55 C56 H56B 108.4 . .
C57 C56 H56B 108.4 . .
H56A C56 H56B 107.4 . .
C56 C57 C58 125.2 . .
C56 C57 H57A 117.4 . .
C58 C57 H57A 117.4 . .
C57 C58 H58A 120.0 . .
C57 C58 H58B 120.0 . .
H58A C58 H58B 120.0 . .
C60 C59 C28 110.7(5) . .
C60 C59 H59A 109.5 . .
C28 C59 H59A 109.5 . .
C60 C59 H59B 109.5 . .
C28 C59 H59B 109.5 . .
H59A C59 H59B 108.1 . .
C59 C60 C61 109.8 . .
C59 C60 H60A 109.7 . .
C61 C60 H60A 109.7 . .
C59 C60 H60B 109.7 . .
C61 C60 H60B 109.7 . .
H60A C60 H60B 108.2 . .
C62 C61 C60 109.6 . .
C62 C61 H61A 109.7 . .
C60 C61 H61A 109.7 . .
C62 C61 H61B 109.7 . .
C60 C61 H61B 109.7 . .
H61A C61 H61B 108.2 . .
C61 C62 C63 112.3 . .
C61 C62 H62A 109.1 . .
C63 C62 H62A 109.1 . .
C61 C62 H62B 109.1 . .
C63 C62 H62B 109.1 . .
H62A C62 H62B 107.9 . .
C62 C63 C64 113.1 . .
C62 C63 H63A 109.0 . .
C64 C63 H63A 109.0 . .
C62 C63 H63B 109.0 . .
C64 C63 H63B 109.0 . .
H63A C63 H63B 107.8 . .
C65 C64 C63 110.2 . .
C65 C64 H64A 109.6 . .
C63 C64 H64A 109.6 . .
C65 C64 H64B 109.6 . .
C63 C64 H64B 109.6 . .
H64A C64 H64B 108.1 . .
C64 C65 C66 110.6 . .
C64 C65 H65A 109.5 . .
C66 C65 H65A 109.5 . .
C64 C65 H65B 109.5 . .
C66 C65 H65B 109.5 . .
H65A C65 H65B 108.1 . .
C67 C66 C65 117.2 . .
C67 C66 H66A 108.0 . .
C65 C66 H66A 108.0 . .
C67 C66 H66B 108.0 . .
C65 C66 H66B 108.0 . .
H66A C66 H66B 107.2 . .
C68 C67 C66 127.3 . .
C68 C67 H67A 116.3 . .
C66 C67 H67A 116.3 . .
C67 C68 H68A 120.0 . .
C67 C68 H68B 120.0 . .
H68A C68 H68B 120.0 . .
C2S O2S C3S 141.6 . .
C2S C1S H1SA 109.5 . .
C2S C1S H1SB 109.5 . .
H1SA C1S H1SB 109.5 . .
C2S C1S H1SC 109.5 . .
H1SA C1S H1SC 109.5 . .
H1SB C1S H1SC 109.5 . .
O2S C2S C1S 100.1 . .
O2S C2S H2SA 111.8 . .
C1S C2S H2SA 111.8 . .
O2S C2S H2SB 111.8 . .
C1S C2S H2SB 111.8 . .
H2SA C2S H2SB 109.5 . .
C4S C3S O1S 126.9 . .
C4S C3S O2S 120.6 . .
O1S C3S O2S 109.6 . .
C3S C4S H4SA 109.5 . .
C3S C4S H4SB 109.5 . .
H4SA C4S H4SB 109.5 . .
C3S C4S H4SC 109.5 . .
H4SA C4S H4SC 109.5 . .
H4SB C4S H4SC 109.5 . .
O5S O5S O5S 59.999(13) 3_765 2_645
O3S C5S C6S 126.4 . .
O3S C5S H5SA 105.7 . .
C6S C5S H5SA 105.7 . .
O3S C5S H5SB 105.7 . .
C6S C5S H5SB 105.7 . .
H5SA C5S H5SB 106.2 . .
C5S C6S H6SA 109.5 . .
C5S C6S H6SB 109.5 . .
H6SA C6S H6SB 109.5 . .
C5S C6S H6SC 109.5 . .
H6SA C6S H6SC 109.5 . .
H6SB C6S H6SC 109.5 . .
C5S O3S H3S 109.5 . .

loop_
_geom_bond_atom_site_label_1
_geom_bond_atom_site_label_2
_geom_bond_distance
_geom_bond_site_symmetry_2
O1 C2 1.370(10) .
O1 H1 0.8400 .
O2 C3 1.381(10) .
O2 H2 0.8400 .
O3 C4 1.380(10) .
O3 H3 0.8400 .
O4 C9 1.380(9) .
O4 H4 0.8400 .
O5 C10 1.379(9) .
O5 H5 0.8400 .
O6 C11 1.377(9) .
O6 H6 0.8400 .
O7 C16 1.383(10) .
O7 H7 0.8400 .
O8 C17 1.357(10) .
O8 H8 0.8400 .
O9 C18 1.391(10) .
O9 H9 0.8400 .
O10 C23 1.351(10) .
O10 H10 0.8400 .
O11 C24 1.381(9) .
O11 H11 0.8400 .
O12 C25 1.383(10) .
O12 H12 0.8400 .
C1 C6 1.397(10) .
C1 C2 1.402(11) .
C1 C28 1.499(11) .
C2 C3 1.371(12) .
C3 C4 1.390(12) .
C4 C5 1.373(11) .
C5 C6 1.387(10) .
C5 C7 1.547(10) .
C6 H6A 0.9500 .
C7 C8 1.527(11) .
C7 C29 1.527(8) .
C7 H7A 1.0000 .
C8 C13 1.380(10) .
C8 C9 1.399(10) .
C9 C10 1.384(12) .
C10 C11 1.368(12) .
C11 C12 1.400(10) .
C12 C13 1.394(10) .
C12 C14 1.508(11) .
C13 H13A 0.9500 .
C14 C15 1.543(10) .
C14 C39 1.555(8) .
C14 H14A 1.0000 .
C15 C20 1.387(10) .
C15 C16 1.394(10) .
C16 C17 1.393(12) .
C17 C18 1.378(12) .
C18 C19 1.382(10) .
C19 C20 1.396(10) .
C19 C21 1.517(10) .
C20 H20A 0.9500 .
C21 C49 1.513(9) .
C21 C22 1.532(11) .
C21 H21A 1.0000 .
C22 C23 1.393(11) .
C22 C27 1.398(10) .
C23 C24 1.384(12) .
C24 C25 1.385(12) .
C25 C26 1.381(11) .
C26 C27 1.382(11) .
C26 C28 1.517(11) .
C27 H27A 0.9500 .
C28 C59 1.552(9) .
C28 H28A 1.0000 .
C29 C30 1.5525 .
C29 H29A 0.9900 .
C29 H29B 0.9900 .
C30 C31 1.5445 .
C30 H30A 0.9900 .
C30 H30B 0.9900 .
C31 C32 1.5606 .
C31 H31A 0.9900 .
C31 H31B 0.9900 .
C32 C33 1.5272 .
C32 H32A 0.9900 .
C32 H32B 0.9900 .
C33 C34 1.5483 .
C33 H33A 0.9900 .
C33 H33B 0.9900 .
C34 C35 1.5333 .
C34 H34A 0.9900 .
C34 H34B 0.9900 .
C35 C36 1.5699 .
C35 H35A 0.9900 .
C35 H35B 0.9900 .
C36 C37 1.5530 .
C36 H36A 0.9900 .
C36 H36B 0.9900 .
C37 C38 1.3294 .
C37 H37A 0.9500 .
C38 H38A 0.9500 .
C38 H38B 0.9500 .
C39 C40 1.5255 .
C39 H39A 0.9900 .
C39 H39B 0.9900 .
C40 C41 1.5220 .
C40 H40A 0.9900 .
C40 H40B 0.9900 .
C41 C42 1.5448 .
C41 H41A 0.9900 .
C41 H41B 0.9900 .
C42 C43 1.5501 .
C42 H42A 0.9900 .
C42 H42B 0.9900 .
C43 C44 1.5520 .
C43 H43A 0.9900 .
C43 H43B 0.9900 .
C44 C45 1.5261 .
C44 H44A 0.9900 .
C44 H44B 0.9900 .
C45 C46 1.5216 .
C45 H45A 0.9900 .
C45 H45B 0.9900 .
C46 C47 1.5337 .
C46 H46A 0.9900 .
C46 H46B 0.9900 .
C47 C48 1.3559 .
C47 H47A 0.9500 .
C48 H48A 0.9500 .
C48 H48B 0.9500 .
C49 C50 1.5347 .
C49 H49A 0.9900 .
C49 H49B 0.9900 .
C50 C51 1.5150 .
C50 H50A 0.9900 .
C50 H50B 0.9900 .
C51 C52 1.4781 .
C51 H51A 0.9900 .
C51 H51B 0.9900 .
C52 C53 1.5591 .
C52 H52A 0.9900 .
C52 H52B 0.9900 .
C53 C54 1.3948 .
C53 H53A 0.9900 .
C53 H53B 0.9900 .
C54 C55 1.6080 .
C54 H54A 0.9900 .
C54 H54B 0.9900 .
C55 C56 1.5224 .
C55 H55A 0.9900 .
C55 H55B 0.9900 .
C56 C57 1.5540 .
C56 H56A 0.9900 .
C56 H56B 0.9900 .
C57 C58 1.5729 .
C57 H57A 0.9500 .
C58 H58A 0.9500 .
C58 H58B 0.9500 .
C59 C60 1.5428 .
C59 H59A 0.9900 .
C59 H59B 0.9900 .
C60 C61 1.5547 .
C60 H60A 0.9900 .
C60 H60B 0.9900 .
C61 C62 1.5027 .
C61 H61A 0.9900 .
C61 H61B 0.9900 .
C62 C63 1.5076 .
C62 H62A 0.9900 .
C62 H62B 0.9900 .
C63 C64 1.5661 .
C63 H63A 0.9900 .
C63 H63B 0.9900 .
C64 C65 1.5014 .
C64 H64A 0.9900 .
C64 H64B 0.9900 .
C65 C66 1.7103 .
C65 H65A 0.9900 .
C65 H65B 0.9900 .
C66 C67 1.5289 .
C66 H66A 0.9900 .
C66 H66B 0.9900 .
C67 C68 1.1296 .
C67 H67A 0.9500 .
C68 H68A 0.9500 .
C68 H68B 0.9500 .
O1S C3S 1.1311 .
O2S C2S 1.3474 .
O2S C3S 1.5807 .
C1S C2S 1.5008 .
C1S H1SA 0.9800 .
C1S H1SB 0.9800 .
C1S H1SC 0.9800 .
C2S H2SA 0.9900 .
C2S H2SB 0.9900 .
C3S C4S 1.0346 .
C4S H4SA 0.9800 .
C4S H4SB 0.9800 .
C4S H4SC 0.9800 .
O5S O5S 1.76(11) 3_765
O5S O5S 1.76(11) 2_645
C5S O3S 1.0662 .
C5S C6S 1.4086 .
C5S H5SA 0.9900 .
C5S H5SB 0.9900 .
C6S H6SA 0.9800 .
C6S H6SB 0.9800 .
C6S H6SC 0.9800 .
O3S H3S 0.8400 .

loop_
_geom_torsion_atom_site_label_1
_geom_torsion_atom_site_label_2
_geom_torsion_atom_site_label_3
_geom_torsion_atom_site_label_4
_geom_torsion
C6 C1 C2 C3 0.0(12)
C28 C1 C2 C3 -178.1(8)
C6 C1 C2 O1 179.3(7)
C28 C1 C2 O1 1.2(12)
O1 C2 C3 O2 3.0(13)
C1 C2 C3 O2 -177.7(8)
O1 C2 C3 C4 179.4(8)
C1 C2 C3 C4 -1.3(13)
C2 C3 C4 C5 1.5(13)
O2 C3 C4 C5 177.9(8)
C2 C3 C4 O3 -178.2(8)
O2 C3 C4 O3 -1.9(13)
O3 C4 C5 C6 179.4(7)
C3 C4 C5 C6 -0.3(11)
O3 C4 C5 C7 -1.5(11)
C3 C4 C5 C7 178.8(7)
C4 C5 C6 C1 -1.1(11)
C7 C5 C6 C1 179.8(6)
C2 C1 C6 C5 1.2(11)
C28 C1 C6 C5 179.3(7)
C4 C5 C7 C8 -88.1(8)
C6 C5 C7 C8 91.0(8)
C4 C5 C7 C29 146.9(7)
C6 C5 C7 C29 -34.0(9)
C29 C7 C8 C13 40.5(9)
C5 C7 C8 C13 -85.1(8)
C29 C7 C8 C9 -141.1(6)
C5 C7 C8 C9 93.3(8)
C13 C8 C9 O4 179.6(7)
C7 C8 C9 O4 1.1(11)
C13 C8 C9 C10 0.3(11)
C7 C8 C9 C10 -178.3(7)
O4 C9 C10 C11 179.5(7)
C8 C9 C10 C11 -1.1(12)
O4 C9 C10 O5 -1.0(11)
C8 C9 C10 O5 178.4(7)
O5 C10 C11 O6 1.8(11)
C9 C10 C11 O6 -178.7(7)
O5 C10 C11 C12 -178.7(7)
C9 C10 C11 C12 0.8(12)
C10 C11 C12 C13 0.2(11)
O6 C11 C12 C13 179.7(6)
C10 C11 C12 C14 179.2(7)
O6 C11 C12 C14 -1.3(11)
C9 C8 C13 C12 0.9(11)
C7 C8 C13 C12 179.4(6)
C11 C12 C13 C8 -1.1(11)
C14 C12 C13 C8 179.9(7)
C13 C12 C14 C15 85.9(8)
C11 C12 C14 C15 -93.1(8)
C13 C12 C14 C39 -40.3(9)
C11 C12 C14 C39 140.7(6)
C12 C14 C15 C20 -90.2(8)
C39 C14 C15 C20 38.2(9)
C12 C14 C15 C16 87.3(8)
C39 C14 C15 C16 -144.3(7)
C20 C15 C16 O7 177.5(7)
C14 C15 C16 O7 -0.1(12)
C20 C15 C16 C17 -1.5(12)
C14 C15 C16 C17 -179.1(8)
O7 C16 C17 O8 1.7(14)
C15 C16 C17 O8 -179.2(8)
O7 C16 C17 C18 -179.0(8)
C15 C16 C17 C18 0.0(14)
O8 C17 C18 C19 179.9(8)
C16 C17 C18 C19 0.6(14)
O8 C17 C18 O9 1.2(14)
C16 C17 C18 O9 -178.1(8)
C17 C18 C19 C20 0.3(13)
O9 C18 C19 C20 178.9(7)
C17 C18 C19 C21 178.7(8)
O9 C18 C19 C21 -2.6(12)
C16 C15 C20 C19 2.5(11)
C14 C15 C20 C19 -179.9(7)
C18 C19 C20 C15 -1.9(11)
C21 C19 C20 C15 179.6(7)
C18 C19 C21 C49 145.7(7)
C20 C19 C21 C49 -35.9(10)
C18 C19 C21 C22 -86.9(9)
C20 C19 C21 C22 91.5(8)
C19 C21 C22 C23 92.4(8)
C49 C21 C22 C23 -139.2(7)
C19 C21 C22 C27 -85.7(8)
C49 C21 C22 C27 42.8(9)
C27 C22 C23 O10 -179.6(7)
C21 C22 C23 O10 2.3(11)
C27 C22 C23 C24 -0.9(11)
C21 C22 C23 C24 -179.0(7)
O10 C23 C24 O11 -0.6(12)
C22 C23 C24 O11 -179.4(7)
O10 C23 C24 C25 178.5(7)
C22 C23 C24 C25 -0.3(12)
O11 C24 C25 O12 -0.4(12)
C23 C24 C25 O12 -179.5(7)
O11 C24 C25 C26 -179.9(7)
C23 C24 C25 C26 1.0(12)
O12 C25 C26 C27 180.0(7)
C24 C25 C26 C27 -0.5(11)
O12 C25 C26 C28 0.9(11)
C24 C25 C26 C28 -179.5(7)
C25 C26 C27 C22 -0.7(11)
C28 C26 C27 C22 178.3(7)
C23 C22 C27 C26 1.4(11)
C21 C22 C27 C26 179.5(6)
C6 C1 C28 C26 -91.1(8)
C2 C1 C28 C26 86.9(9)
C6 C1 C28 C59 39.6(10)
C2 C1 C28 C59 -142.4(7)
C27 C26 C28 C1 86.5(9)
C25 C26 C28 C1 -94.4(8)
C27 C26 C28 C59 -45.6(9)
C25 C26 C28 C59 133.4(7)
C8 C7 C29 C30 172.3(4)
C5 C7 C29 C30 -63.5(6)
C7 C29 C30 C31 157.8(4)
C29 C30 C31 C32 -177.8
C30 C31 C32 C33 174.9
C31 C32 C33 C34 -176.8
C32 C33 C34 C35 175.1
C33 C34 C35 C36 -175.5
C34 C35 C36 C37 179.3
C35 C36 C37 C38 -113.7
C12 C14 C39 C40 -53.0(6)
C15 C14 C39 C40 -179.9(4)
C14 C39 C40 C41 -58.0(5)
C39 C40 C41 C42 -172.8
C40 C41 C42 C43 -170.9
C41 C42 C43 C44 172.4
C42 C43 C44 C45 178.8
C43 C44 C45 C46 177.3
C44 C45 C46 C47 178.2
C45 C46 C47 C48 -0.4
C19 C21 C49 C50 -165.1(5)
C22 C21 C49 C50 68.5(6)
C21 C49 C50 C51 -167.5(5)
C49 C50 C51 C52 93.9
C50 C51 C52 C53 178.9
C51 C52 C53 C54 -163.9
C52 C53 C54 C55 161.3
C53 C54 C55 C56 -179.6
C54 C55 C56 C57 167.7
C55 C56 C57 C58 122.6
C1 C28 C59 C60 64.9(7)
C26 C28 C59 C60 -165.3(5)
C28 C59 C60 C61 158.6(4)
C59 C60 C61 C62 -174.3
C60 C61 C62 C63 167.0
C61 C62 C63 C64 -79.6
C62 C63 C64 C65 -164.3
C63 C64 C65 C66 173.8
C64 C65 C66 C67 175.1
C65 C66 C67 C68 145.3
C3S O2S C2S C1S 86.2
C2S O2S C3S C4S 170.6
C2S O2S C3S O1S -27.5
